data_7157545
loop_
_publ_author_name
'Yang, Yong'
'Nanjo, Yuki'
'Isobe, Hiroyuki'
'Sato, Sota'

_publ_section_title
;
 Synthesis and stereoisomerism of [n]cyclo-2,9-phenanthrenylene congeners
 possessing alternating E/Z- and R/S-biaryl linkages.
;
_journal_issue 26
_journal_name_full 'Organic &amp; biomolecular chemistry'
_journal_page_first 4949
_journal_page_last 4955
_journal_paper_doi 10.1039/d0ob01064b
_journal_volume 18
_journal_year 2020
_chemical_formula_moiety 'C15 H10 Br I O2'
_chemical_formula_sum 'C15 H10 Br I O2'
_chemical_formula_weight 429.05
_space_group_crystal_system triclinic
_space_group_IT_number 2
_space_group_name_Hall '-P 1'
_space_group_name_H-M_alt 'P -1'
_atom_sites_solution_hydrogens geom
_atom_sites_solution_primary direct
_atom_sites_solution_secondary difmap
_audit_update_record
;
2020-01-12 deposited with the CCDC.	2020-06-16 downloaded from the CCDC.
;
_cell_angle_alpha 108.099(2)
_cell_angle_beta 92.6644(19)
_cell_angle_gamma 92.600(2)
_cell_formula_units_Z 2
_cell_length_a 7.9349(2)
_cell_length_b 8.1555(2)
_cell_length_c 11.7247(3)
_cell_measurement_reflns_used 13294
_cell_measurement_temperature 93
_cell_measurement_theta_max 68.10
_cell_measurement_theta_min 3.94
_cell_volume 718.99(3)
_computing_cell_refinement 'CrysAlisPro 1.171.38.46 (Rigaku OD, 2015)'
_computing_data_collection 'CrysAlisPro 1.171.38.46 (Rigaku OD, 2015)'
_computing_data_reduction 'CrysAlisPro 1.171.38.46 (Rigaku OD, 2015)'
_computing_molecular_graphics 'CrystalStructure 4.2'
_computing_publication_material 'CrystalStructure 4.2 (Rigaku, 2017)'
_computing_structure_refinement 'SHELXL Version 2016/6 (Sheldrick, 2008)'
_computing_structure_solution 'SHELXT Version 2014/5 (Sheldrick, 2014)'
_diffrn_ambient_temperature 93
_diffrn_detector_area_resol_mean 5.811
_diffrn_measured_fraction_theta_full 0.992
_diffrn_measured_fraction_theta_max 0.991
_diffrn_measurement_device_type 'Rigaku XtaLAB P200'
_diffrn_measurement_method \w
_diffrn_radiation_type 'Cu K\a'
_diffrn_radiation_wavelength 1.54184
_diffrn_reflns_av_R_equivalents 0.0555
_diffrn_reflns_Laue_measured_fraction_full 0.992
_diffrn_reflns_Laue_measured_fraction_max 0.991
_diffrn_reflns_limit_h_max 9
_diffrn_reflns_limit_h_min -9
_diffrn_reflns_limit_k_max 9
_diffrn_reflns_limit_k_min -9
_diffrn_reflns_limit_l_max 14
_diffrn_reflns_limit_l_min -14
_diffrn_reflns_number 18739
_diffrn_reflns_point_group_measured_fraction_full 0.992
_diffrn_reflns_point_group_measured_fraction_max 0.991
_diffrn_reflns_theta_full 67.684
_diffrn_reflns_theta_max 68.246
_diffrn_reflns_theta_min 3.975
_diffrn_standards_number 0
_exptl_absorpt_coefficient_mu 20.712
_exptl_absorpt_correction_T_max 0.235
_exptl_absorpt_correction_T_min 0.072
_exptl_absorpt_correction_type multi-scan
_exptl_absorpt_process_details
;
CrysAlisPro 1.171.38.46 (Rigaku Oxford Diffraction, 2015)
Empirical absorption correction using spherical harmonics,
 implemented in SCALE3 ABSPACK scaling algorithm.
;
_exptl_crystal_colour 'pale yellow'
_exptl_crystal_density_diffrn 1.982
_exptl_crystal_density_method 'not measured'
_exptl_crystal_description block
_exptl_crystal_F_000 408.00
_exptl_crystal_recrystallization_method 'Re-crystallisation from solvent'
_exptl_crystal_size_max 0.130
_exptl_crystal_size_mid 0.070
_exptl_crystal_size_min 0.070
_refine_diff_density_max 1.15
_refine_diff_density_min -0.72
_refine_ls_extinction_method none
_refine_ls_goodness_of_fit_ref 1.075
_refine_ls_hydrogen_treatment refxyz
_refine_ls_number_parameters 225
_refine_ls_number_reflns 2616
_refine_ls_number_restraints 38
_refine_ls_R_factor_all 0.0415
_refine_ls_R_factor_gt 0.0407
_refine_ls_shift/su_max 0.000
_refine_ls_structure_factor_coef Fsqd
_refine_ls_weighting_details 'w = 1/[\s^2^(Fo^2^)+(0.0508P)^2^+2.9205P] where P=(Fo^2^+2Fc^2^)/3'
_refine_ls_weighting_scheme calc
_refine_ls_wR_factor_gt 0.1090
_refine_ls_wR_factor_ref 0.1095
_reflns_Friedel_coverage 0.000
_reflns_number_gt 2544
_reflns_number_total 2616
_reflns_threshold_expression F^2^>2.0\s(F^2^)
_cod_data_source_file d0ob01064b2.cif
_cod_data_source_block xcalibur
_cod_depositor_comments 'Adding full bibliography for 7157543--7157545.cif.'
_cod_database_code 7157545

loop_
_space_group_symop_id
_space_group_symop_operation_xyz
1 +X,+Y,+Z
2 -X,-Y,-Z

loop_
_atom_site_label
_atom_site_type_symbol
_atom_site_fract_x
_atom_site_fract_y
_atom_site_fract_z
_atom_site_U_iso_or_equiv
_atom_site_adp_type
_atom_site_occupancy
_atom_site_site_symmetry_order
_atom_site_calc_flag
_atom_site_refinement_flags_posn
_atom_site_refinement_flags_adp
_atom_site_refinement_flags_occupancy
_atom_site_disorder_assembly
_atom_site_disorder_group
Br1 Br 0.14480(8) 0.66307(8) 0.62623(5) 0.0414(2) Uani 1 1 d . . . . .
C1 C 0.3502(7) 0.7044(7) 0.5600(5) 0.0330(11) Uani 1 1 d . . . . .
C2 C 0.3463(7) 0.7490(7) 0.4556(5) 0.0331(12) Uani 1 1 d . . . . .
H2 H 0.241791 0.755347 0.414688 0.040 Uiso 1 1 calc R U . . .
C3 C 0.4989(7) 0.7842(7) 0.4118(5) 0.0323(11) Uani 1 1 d . . . . .
C4 C 0.6509(7) 0.7739(7) 0.4737(5) 0.0330(11) Uani 1 1 d . . . . .
H4 H 0.755175 0.800985 0.444961 0.040 Uiso 1 1 calc R U . . .
C5 C 0.6508(7) 0.7241(7) 0.5771(5) 0.0377(13) Uani 1 1 d . . . . .
H5 H 0.754915 0.714110 0.617081 0.045 Uiso 1 1 calc R U . . .
C6 C 0.5022(7) 0.6897(7) 0.6212(5) 0.0347(12) Uani 1 1 d . . . . .
H6 H 0.501354 0.656354 0.691907 0.042 Uiso 1 1 calc R U . . .
C7 C 0.5066(7) 0.8434(7) 0.3052(5) 0.0319(11) Uani 1 1 d . . . . .
H7 H 0.596915 0.925607 0.308454 0.038 Uiso 1 1 calc R U . . .
C8 C 0.4055(7) 0.7986(8) 0.2050(5) 0.0354(12) Uani 1 1 d D . . . .
C9 C 0.4445(7) 0.8882(7) 0.1146(5) 0.0314(11) Uani 1 1 d . . . . .
O1 O 0.5531(5) 1.0041(5) 0.1341(3) 0.0374(9) Uani 1 1 d . . . . .
O2 O 0.3530(5) 0.8254(6) 0.0110(3) 0.0402(9) Uani 1 1 d . . . . .
H2A H 0.379921 0.881139 -0.035457 0.060 Uiso 1 1 calc R U . . .
I1 I 0.01222(7) 0.90833(6) 0.23186(4) 0.03706(18) Uani 0.8168(18) 1 d . . P A 1
C10 C 0.1061(9) 0.6618(9) 0.1762(6) 0.0322(15) Uani 0.8168(18) 1 d D . P A 1
C11 C 0.2807(8) 0.6435(9) 0.1708(5) 0.0297(13) Uani 0.8168(18) 1 d . . P A 1
C12 C 0.3363(12) 0.4777(14) 0.1333(9) 0.033(2) Uani 0.8168(18) 1 d . . P A 1
H12 H 0.453845 0.462342 0.126594 0.040 Uiso 0.8168(18) 1 calc R U P A 1
C13 C 0.2228(10) 0.3326(10) 0.1053(6) 0.0351(15) Uani 0.8168(18) 1 d . . P A 1
H13 H 0.263558 0.219953 0.081533 0.042 Uiso 0.8168(18) 1 calc R U P A 1
C14 C 0.0534(9) 0.3528(9) 0.1121(6) 0.0368(15) Uani 0.8168(18) 1 d . . P A 1
H14 H -0.023064 0.253679 0.092768 0.044 Uiso 0.8168(18) 1 calc R U P A 1
C15 C -0.0085(11) 0.5159(9) 0.1466(7) 0.0331(16) Uani 0.8168(18) 1 d D . P A 1
H15 H -0.126682 0.529024 0.150363 0.040 Uiso 0.8168(18) 1 calc R U P A 1
I2 I 0.3412(5) 0.4053(4) 0.0955(3) 0.0498(10) Uani 0.1832(18) 1 d . . P A 2
C16 C 0.166(2) 0.597(3) 0.160(2) 0.042(5) Uani 0.1832(18) 1 d G U P A 2
C17 C 0.2118(15) 0.773(3) 0.196(2) 0.043(4) Uani 0.1832(18) 1 d DG U P A 2
C18 C 0.089(2) 0.892(3) 0.224(2) 0.042(4) Uani 0.1832(18) 1 d G U P A 2
H18 H 0.120308 1.012660 0.248995 0.051 Uiso 0.1832(18) 1 calc R U P A 2
C19 C -0.081(2) 0.836(3) 0.2171(18) 0.035(4) Uani 0.1832(18) 1 d G U P A 2
H19 H -0.164747 0.917933 0.236675 0.042 Uiso 0.1832(18) 1 calc R U P A 2
C20 C -0.1268(18) 0.660(3) 0.181(2) 0.042(4) Uani 0.1832(18) 1 d G U P A 2
H20 H -0.242553 0.621833 0.176196 0.050 Uiso 0.1832(18) 1 calc R U P A 2
C21 C -0.004(3) 0.541(3) 0.153(3) 0.043(5) Uani 0.1832(18) 1 d G U P A 2
H21 H -0.035305 0.420458 0.128035 0.051 Uiso 0.1832(18) 1 calc R U P A 2

loop_
_atom_site_aniso_label
_atom_site_aniso_U_11
_atom_site_aniso_U_22
_atom_site_aniso_U_33
_atom_site_aniso_U_23
_atom_site_aniso_U_13
_atom_site_aniso_U_12
Br1 0.0467(4) 0.0436(4) 0.0357(3) 0.0148(3) 0.0052(2) 0.0025(3)
C1 0.042(3) 0.027(3) 0.028(3) 0.007(2) 0.001(2) 0.002(2)
C2 0.044(3) 0.030(3) 0.025(2) 0.007(2) -0.005(2) 0.004(2)
C3 0.041(3) 0.024(3) 0.030(3) 0.009(2) -0.006(2) -0.002(2)
C4 0.041(3) 0.029(3) 0.029(2) 0.010(2) -0.003(2) -0.002(2)
C5 0.044(3) 0.033(3) 0.034(3) 0.009(2) -0.013(2) 0.001(2)
C6 0.053(3) 0.027(3) 0.025(2) 0.010(2) -0.009(2) 0.000(2)
C7 0.035(3) 0.027(3) 0.034(3) 0.011(2) -0.001(2) -0.001(2)
C8 0.040(3) 0.039(3) 0.030(3) 0.015(2) -0.001(2) -0.006(2)
C9 0.037(3) 0.031(3) 0.026(2) 0.010(2) -0.004(2) 0.001(2)
O1 0.046(2) 0.039(2) 0.0293(18) 0.0161(16) -0.0080(16) -0.0081(18)
O2 0.044(2) 0.050(3) 0.0306(19) 0.0216(18) -0.0095(16) -0.0105(18)
I1 0.0358(3) 0.0358(3) 0.0412(3) 0.01479(19) -0.0005(2) 0.00224(19)
C10 0.033(4) 0.041(4) 0.028(3) 0.018(3) -0.005(3) -0.001(3)
C11 0.036(3) 0.034(4) 0.022(3) 0.013(3) -0.003(2) -0.002(3)
C12 0.036(4) 0.034(6) 0.032(5) 0.013(4) -0.004(4) -0.001(4)
C13 0.049(4) 0.028(4) 0.031(3) 0.015(3) -0.001(3) -0.002(3)
C14 0.047(4) 0.036(4) 0.028(3) 0.015(3) -0.007(3) -0.016(3)
C15 0.044(4) 0.032(4) 0.027(3) 0.016(3) -0.004(3) -0.006(3)
I2 0.077(2) 0.0357(19) 0.0340(16) 0.0072(12) -0.0079(14) 0.0175(16)
C16 0.025(9) 0.077(12) 0.035(8) 0.034(9) -0.003(7) 0.003(9)
C17 0.027(8) 0.077(11) 0.035(8) 0.032(8) -0.001(7) 0.004(8)
C18 0.022(8) 0.077(11) 0.037(8) 0.032(8) -0.003(7) 0.008(8)
C19 0.011(8) 0.069(11) 0.038(8) 0.036(8) -0.001(7) 0.000(8)
C20 0.020(8) 0.075(11) 0.040(8) 0.033(8) 0.000(7) -0.001(8)
C21 0.023(9) 0.077(12) 0.038(9) 0.032(9) -0.002(7) 0.000(9)

loop_
_atom_type_symbol
_atom_type_description
_atom_type_scat_dispersion_real
_atom_type_scat_dispersion_imag
_atom_type_scat_source
C C 0.0181 0.0091
;
International Tables for Crystallography
(Vol. C, Tables 4.2.6.8 and 6.1.1.4)
;
H H 0.0000 0.0000
;
International Tables for Crystallography
(Vol. C, Table 6.1.1.4)
;
O O 0.0492 0.0322
;
International Tables for Crystallography
(Vol. C, Tables 4.2.6.8 and 6.1.1.4)
;
I I -0.3257 6.8362
;
International Tables for Crystallography
(Vol. C, Tables 4.2.6.8 and 6.1.1.4)
;
Br Br -0.6763 1.2805
;
International Tables for Crystallography
(Vol. C, Tables 4.2.6.8 and 6.1.1.4)
;

loop_
_geom_angle_atom_site_label_1
_geom_angle_atom_site_label_2
_geom_angle_atom_site_label_3
_geom_angle
_geom_angle_site_symmetry_1
_geom_angle_site_symmetry_3
_geom_angle_publ_flag
C2 C1 C6 122.3(5) . . ?
C2 C1 Br1 119.8(4) . . ?
C6 C1 Br1 117.8(4) . . ?
C1 C2 C3 118.3(5) . . ?
C1 C2 H2 120.8 . . ?
C3 C2 H2 120.8 . . ?
C2 C3 C4 119.7(5) . . ?
C2 C3 C7 122.0(5) . . ?
C4 C3 C7 118.2(5) . . ?
C5 C4 C3 120.6(5) . . ?
C5 C4 H4 119.7 . . ?
C3 C4 H4 119.7 . . ?
C6 C5 C4 120.3(5) . . ?
C6 C5 H5 119.9 . . ?
C4 C5 H5 119.9 . . ?
C5 C6 C1 118.7(5) . . ?
C5 C6 H6 120.7 . . ?
C1 C6 H6 120.7 . . ?
C8 C7 C3 129.6(5) . . ?
C8 C7 H7 115.2 . . ?
C3 C7 H7 115.2 . . ?
C7 C8 C9 116.3(5) . . ?
C7 C8 C11 122.8(5) . . ?
C9 C8 C11 119.8(5) . . ?
C7 C8 C17 126.8(10) . . ?
C9 C8 C17 104.6(9) . . ?
O1 C9 O2 123.6(5) . . ?
O1 C9 C8 122.4(5) . . ?
O2 C9 C8 114.0(5) . . ?
C9 O2 H2A 109.5 . . ?
C11 C10 C15 120.9(7) . . ?
C11 C10 I1 120.2(5) . . ?
C15 C10 I1 118.9(6) . . ?
C12 C11 C10 118.0(7) . . ?
C12 C11 C8 120.5(6) . . ?
C10 C11 C8 121.5(6) . . ?
C11 C12 C13 121.2(8) . . ?
C11 C12 H12 119.4 . . ?
C13 C12 H12 119.4 . . ?
C14 C13 C12 120.0(7) . . ?
C14 C13 H13 120.0 . . ?
C12 C13 H13 120.0 . . ?
C13 C14 C15 120.9(7) . . ?
C13 C14 H14 119.5 . . ?
C15 C14 H14 119.5 . . ?
C14 C15 C10 119.0(8) . . ?
C14 C15 H15 120.5 . . ?
C10 C15 H15 120.5 . . ?
C17 C16 C21 120.0 . . ?
C17 C16 I2 122.5(14) . . ?
C21 C16 I2 117.1(14) . . ?
C16 C17 C18 120.0 . . ?
C16 C17 C8 109.1(16) . . ?
C18 C17 C8 130.7(16) . . ?
C19 C18 C17 120.0 . . ?
C19 C18 H18 120.0 . . ?
C17 C18 H18 120.0 . . ?
C18 C19 C20 120.0 . . ?
C18 C19 H19 120.0 . . ?
C20 C19 H19 120.0 . . ?
C21 C20 C19 120.0 . . ?
C21 C20 H20 120.0 . . ?
C19 C20 H20 120.0 . . ?
C20 C21 C16 120.0 . . ?
C20 C21 H21 120.0 . . ?
C16 C21 H21 120.0 . . ?

loop_
_geom_bond_atom_site_label_1
_geom_bond_atom_site_label_2
_geom_bond_distance
_geom_bond_site_symmetry_2
_geom_bond_publ_flag
Br1 C1 1.898(6) . ?
C1 C2 1.380(8) . ?
C1 C6 1.403(8) . ?
C2 C3 1.390(8) . ?
C2 H2 0.9500 . ?
C3 C4 1.398(8) . ?
C3 C7 1.476(8) . ?
C4 C5 1.393(8) . ?
C4 H4 0.9500 . ?
C5 C6 1.361(9) . ?
C5 H5 0.9500 . ?
C6 H6 0.9500 . ?
C7 C8 1.333(8) . ?
C7 H7 0.9500 . ?
C8 C9 1.498(8) . ?
C8 C11 1.509(8) . ?
C8 C17 1.536(13) . ?
C9 O1 1.209(7) . ?
C9 O2 1.328(6) . ?
O2 H2A 0.8400 . ?
I1 C10 2.095(7) . ?
C10 C11 1.402(9) . ?
C10 C15 1.407(9) . ?
C11 C12 1.385(13) . ?
C12 C13 1.398(13) . ?
C12 H12 0.9500 . ?
C13 C14 1.365(11) . ?
C13 H13 0.9500 . ?
C14 C15 1.384(11) . ?
C14 H14 0.9500 . ?
C15 H15 0.9500 . ?
I2 C16 2.125(17) . ?
C16 C17 1.3900 . ?
C16 C21 1.3900 . ?
C17 C18 1.3900 . ?
C18 C19 1.3900 . ?
C18 H18 0.9500 . ?
C19 C20 1.3900 . ?
C19 H19 0.9500 . ?
C20 C21 1.3900 . ?
C20 H20 0.9500 . ?
C21 H21 0.9500 . ?

loop_
_geom_hbond_atom_site_label_D
_geom_hbond_atom_site_label_H
_geom_hbond_atom_site_label_A
_geom_hbond_site_symmetry_D
_geom_hbond_site_symmetry_H
_geom_hbond_site_symmetry_A
_geom_hbond_distance_DA
_geom_hbond_distance_DH
_geom_hbond_distance_HA
_geom_hbond_angle_DHA
_geom_hbond_publ_flag
O2 H2A O1 . . 2_675 2.623(7) 0.84000 1.78000 177.3(3) no

loop_
_geom_torsion_atom_site_label_1
_geom_torsion_atom_site_label_2
_geom_torsion_atom_site_label_3
_geom_torsion_atom_site_label_4
_geom_torsion
_geom_torsion_site_symmetry_1
_geom_torsion_site_symmetry_2
_geom_torsion_site_symmetry_3
_geom_torsion_site_symmetry_4
_geom_torsion_publ_flag
C6 C1 C2 C3 -1.6(8) . . . . ?
Br1 C1 C2 C3 177.8(4) . . . . ?
C1 C2 C3 C4 0.0(8) . . . . ?
C1 C2 C3 C7 -176.1(5) . . . . ?
C2 C3 C4 C5 1.7(8) . . . . ?
C7 C3 C4 C5 177.9(5) . . . . ?
C3 C4 C5 C6 -1.9(8) . . . . ?
C4 C5 C6 C1 0.4(8) . . . . ?
C2 C1 C6 C5 1.4(8) . . . . ?
Br1 C1 C6 C5 -178.0(4) . . . . ?
C2 C3 C7 C8 -36.4(9) . . . . ?
C4 C3 C7 C8 147.5(6) . . . . ?
C3 C7 C8 C9 177.8(5) . . . . ?
C3 C7 C8 C11 -14.0(10) . . . . ?
C3 C7 C8 C17 41.7(15) . . . . ?
C7 C8 C9 O1 -5.4(9) . . . . ?
C11 C8 C9 O1 -173.9(6) . . . . ?
C17 C8 C9 O1 139.6(11) . . . . ?
C7 C8 C9 O2 172.7(5) . . . . ?
C11 C8 C9 O2 4.1(8) . . . . ?
C17 C8 C9 O2 -42.3(12) . . . . ?
C15 C10 C11 C12 1.2(10) . . . . ?
I1 C10 C11 C12 -179.9(5) . . . . ?
C15 C10 C11 C8 -178.6(6) . . . . ?
I1 C10 C11 C8 0.3(8) . . . . ?
C7 C8 C11 C12 -71.3(9) . . . . ?
C9 C8 C11 C12 96.5(8) . . . . ?
C7 C8 C11 C10 108.5(7) . . . . ?
C9 C8 C11 C10 -83.8(7) . . . . ?
C10 C11 C12 C13 -2.0(11) . . . . ?
C8 C11 C12 C13 177.8(7) . . . . ?
C11 C12 C13 C14 1.4(12) . . . . ?
C12 C13 C14 C15 -0.1(11) . . . . ?
C13 C14 C15 C10 -0.7(11) . . . . ?
C11 C10 C15 C14 0.1(10) . . . . ?
I1 C10 C15 C14 -178.8(5) . . . . ?
C21 C16 C17 C18 0.0 . . . . ?
I2 C16 C17 C18 172.8(17) . . . . ?
C21 C16 C17 C8 175.9(16) . . . . ?
I2 C16 C17 C8 -11.3(17) . . . . ?
C7 C8 C17 C16 -101.7(14) . . . . ?
C9 C8 C17 C16 118.2(11) . . . . ?
C7 C8 C17 C18 73.6(18) . . . . ?
C9 C8 C17 C18 -66.5(16) . . . . ?
C16 C17 C18 C19 0.0 . . . . ?
C8 C17 C18 C19 -175(2) . . . . ?
C17 C18 C19 C20 0.0 . . . . ?
C18 C19 C20 C21 0.0 . . . . ?
C19 C20 C21 C16 0.0 . . . . ?
C17 C16 C21 C20 0.0 . . . . ?
I2 C16 C21 C20 -173.2(16) . . . . ?
